data_4335509
loop_
_publ_author_name
'Anton O. Oliynyk'
'Stanislav S. Stoyko'
'Arthur Mar'

_publ_contact_author_address
; Department of Chemistry
  University of Alberta
  Edmonton, AB
  Canada  T6G 2G2
;
_publ_contact_author_email arthur.mar@ualberta.ca
_publ_contact_author_fax '(780) 492-8231'
_publ_contact_author_name 'Dr. Arthur Mar'
_publ_contact_author_phone '(780) 492-5592'
_publ_section_title
;
 Quaternary Germanides RE4Mn2InGe4 (RE = La-Nd, Sm, Gd-Tm, Lu)
;
_journal_name_full 'Inorganic Chemistry'
_journal_page_first 8264
_journal_page_last 8271
_journal_paper_doi 10.1021/ic401171v
_journal_volume 52
_journal_year 2013
_chemical_formula_structural 'Pr4 Mn2 In0.92 Ge4'
_chemical_formula_sum 'Ge4 In0.92 Mn2 Pr4'
_chemical_formula_weight 1068.94
_chemical_name_common 'praseodymium manganese indium germanide (4/2/1/4)'
_chemical_name_systematic 'praseodymium manganese indium germanide (4/2/1/4)'
_space_group_IT_number 12
_symmetry_cell_setting monoclinic
_symmetry_space_group_name_Hall '-C 2y'
_symmetry_space_group_name_H-M 'C 1 2/m 1'
_atom_sites_solution_primary direct
_atom_sites_solution_secondary difmap
_audit_creation_method SHELXL-97
_cell_angle_alpha 90.00
_cell_angle_beta 106.7210(10)
_cell_angle_gamma 90.00
_cell_formula_units_Z 2
_cell_length_a 16.3401(11)
_cell_length_b 4.3470(3)
_cell_length_c 7.3425(5)
_cell_measurement_reflns_used 3363
_cell_measurement_temperature 173(2)
_cell_measurement_theta_max 32.73
_cell_measurement_theta_min 4.42
_cell_volume 499.49(6)
_computing_cell_refinement 'Bruker SAINT 7.68A (Bruker, 2009)'
_computing_data_collection 'Bruker SMART 5.054 (Bruker, 1999)'
_computing_data_reduction 'Bruker SAINT 7.68A'
_computing_molecular_graphics 'ATOMS 5.1 (Dowty, 1999)'
_computing_publication_material 'Bruker SHELXTL 6.12'
_computing_structure_refinement 'Bruker SHELXTL 6.12'
_computing_structure_solution 'Bruker SHELXTL 6.12'
_diffrn_ambient_temperature 173(2)
_diffrn_measured_fraction_theta_full 0.982
_diffrn_measured_fraction_theta_max 0.982
_diffrn_measurement_device_type 'Bruker D8/SMART APEX II CCD'
_diffrn_measurement_method '\w scans'
_diffrn_radiation_monochromator graphite
_diffrn_radiation_source 'fine-focus sealed tube'
_diffrn_radiation_type MoK\a
_diffrn_radiation_wavelength 0.71073
_diffrn_reflns_av_R_equivalents 0.0247
_diffrn_reflns_av_sigmaI/netI 0.0224
_diffrn_reflns_limit_h_max 24
_diffrn_reflns_limit_h_min -24
_diffrn_reflns_limit_k_max 6
_diffrn_reflns_limit_k_min -6
_diffrn_reflns_limit_l_max 11
_diffrn_reflns_limit_l_min -11
_diffrn_reflns_number 3612
_diffrn_reflns_theta_full 33.20
_diffrn_reflns_theta_max 33.20
_diffrn_reflns_theta_min 2.60
_exptl_absorpt_coefficient_mu 35.361
_exptl_absorpt_correction_T_max 0.5800
_exptl_absorpt_correction_T_min 0.1791
_exptl_absorpt_correction_type numerical
_exptl_absorpt_process_details 'Bruker SHELXTL 6.12 (Sheldrick, 2001)'
_exptl_crystal_colour grey
_exptl_crystal_density_diffrn 7.107
_exptl_crystal_description irregular
_exptl_crystal_F_000 918
_exptl_crystal_size_max 0.09
_exptl_crystal_size_mid 0.03
_exptl_crystal_size_min 0.03
_refine_diff_density_max 2.616
_refine_diff_density_min -1.086
_refine_diff_density_rms 0.364
_refine_ls_extinction_coef 0.00051(8)
_refine_ls_extinction_expression Fc^*^=kFc[1+0.001xFc^2^\l^3^/sin(2\q)]^-1/4^
_refine_ls_extinction_method SHELXL
_refine_ls_goodness_of_fit_ref 1.067
_refine_ls_matrix_type full
_refine_ls_number_parameters 37
_refine_ls_number_reflns 1052
_refine_ls_number_restraints 0
_refine_ls_restrained_S_all 1.067
_refine_ls_R_factor_all 0.0247
_refine_ls_R_factor_gt 0.0203
_refine_ls_shift/su_max 0.001
_refine_ls_shift/su_mean 0.000
_refine_ls_structure_factor_coef Fsqd
_refine_ls_weighting_details 'calc w=1/[\s^2^(Fo^2^)+(0.0256P)^2^+0.0000P] where P=(Fo^2^+2Fc^2^)/3'
_refine_ls_weighting_scheme calc
_refine_ls_wR_factor_gt 0.0453
_refine_ls_wR_factor_ref 0.0468
_reflns_number_gt 942
_reflns_number_total 1052
_reflns_threshold_expression I>2\s(I)
_cod_data_source_file ic401171v_si_002_4.cif
_cod_data_source_block Pr4Mn2InGe4
_cod_original_sg_symbol_H-M 'C 2/m'
_cod_database_code 4335509

loop_
_symmetry_equiv_pos_as_xyz
'x, y, z'
'-x, y, -z'
'x+1/2, y+1/2, z'
'-x+1/2, y+1/2, -z'
'-x, -y, -z'
'x, -y, z'
'-x+1/2, -y+1/2, -z'
'x+1/2, -y+1/2, z'

loop_
_atom_site_label
_atom_site_type_symbol
_atom_site_fract_x
_atom_site_fract_y
_atom_site_fract_z
_atom_site_U_iso_or_equiv
_atom_site_adp_type
_atom_site_occupancy
_atom_site_symmetry_multiplicity
_atom_site_calc_flag
_atom_site_refinement_flags
Pr1 Pr 0.347789(17) 0.0000 0.07133(4) 0.00667(8) Uani 1 2 d S
Pr2 Pr 0.581688(17) 0.0000 0.36612(4) 0.00664(8) Uani 1 2 d S
Mn Mn 0.21840(5) 0.0000 0.61982(11) 0.00744(15) Uani 1 2 d S
In In 0.0000 0.0000 0.0000 0.00989(17) Uani 0.921(2) 4 d SP
Ge1 Ge 0.06309(3) 0.0000 0.65145(8) 0.00688(12) Uani 1 2 d S
Ge2 Ge 0.19878(4) 0.0000 0.25157(8) 0.00802(12) Uani 1 2 d S

loop_
_atom_site_aniso_label
_atom_site_aniso_U_11
_atom_site_aniso_U_22
_atom_site_aniso_U_33
_atom_site_aniso_U_23
_atom_site_aniso_U_13
_atom_site_aniso_U_12
Pr1 0.00676(13) 0.00653(13) 0.00650(13) 0.000 0.00158(9) 0.000
Pr2 0.00618(13) 0.00613(13) 0.00832(13) 0.000 0.00324(9) 0.000
Mn 0.0065(3) 0.0069(3) 0.0088(3) 0.000 0.0020(3) 0.000
In 0.0101(3) 0.0103(3) 0.0099(3) 0.000 0.0038(2) 0.000
Ge1 0.0060(2) 0.0063(2) 0.0081(2) 0.000 0.00164(19) 0.000
Ge2 0.0107(3) 0.0057(2) 0.0090(3) 0.000 0.0049(2) 0.000

loop_
_atom_type_symbol
_atom_type_description
_atom_type_scat_dispersion_real
_atom_type_scat_dispersion_imag
_atom_type_scat_source
Mn Mn 0.3368 0.7283 'International Tables Vol C Tables 4.2.6.8 and 6.1.1.4'
Ge Ge 0.1547 1.8001 'International Tables Vol C Tables 4.2.6.8 and 6.1.1.4'
In In -0.7276 1.3100 'International Tables Vol C Tables 4.2.6.8 and 6.1.1.4'
Pr Pr -0.2180 2.8214 'International Tables Vol C Tables 4.2.6.8 and 6.1.1.4'

loop_
_geom_angle_atom_site_label_1
_geom_angle_atom_site_label_2
_geom_angle_atom_site_label_3
_geom_angle
_geom_angle_site_symmetry_1
_geom_angle_site_symmetry_3
Ge1 Pr1 Ge1 91.023(16) 7_556 7_546
Ge1 Pr1 Ge2 89.882(15) 7_556 .
Ge1 Pr1 Ge2 89.882(14) 7_546 .
Ge1 Pr1 Ge2 164.233(18) 7_556 7_545
Ge1 Pr1 Ge2 88.630(12) 7_546 7_545
Ge2 Pr1 Ge2 105.879(13) . 7_545
Ge1 Pr1 Ge2 88.630(12) 7_556 7
Ge1 Pr1 Ge2 164.233(18) 7_546 7
Ge2 Pr1 Ge2 105.879(13) . 7
Ge2 Pr1 Ge2 87.460(17) 7_545 7
Ge1 Pr1 Mn 134.352(8) 7_556 1_554
Ge1 Pr1 Mn 134.352(8) 7_546 1_554
Ge2 Pr1 Mn 94.159(19) . 1_554
Ge2 Pr1 Mn 46.616(10) 7_545 1_554
Ge2 Pr1 Mn 46.616(10) 7 1_554
Ge1 Pr1 In 54.960(11) 7_556 3
Ge1 Pr1 In 108.877(12) 7_546 3
Ge2 Pr1 In 139.103(6) . 3
Ge2 Pr1 In 110.437(13) 7_545 3
Ge2 Pr1 In 58.623(11) 7 3
Mn Pr1 In 97.223(12) 1_554 3
Ge1 Pr1 In 108.877(12) 7_556 3_545
Ge1 Pr1 In 54.960(11) 7_546 3_545
Ge2 Pr1 In 139.103(5) . 3_545
Ge2 Pr1 In 58.623(11) 7_545 3_545
Ge2 Pr1 In 110.437(13) 7 3_545
Mn Pr1 In 97.223(12) 1_554 3_545
In Pr1 In 77.978(8) 3 3_545
Ge1 Pr1 Mn 46.139(15) 7_556 7_556
Ge1 Pr1 Mn 100.723(16) 7_546 7_556
Ge2 Pr1 Mn 45.506(12) . 7_556
Ge2 Pr1 Mn 149.104(18) 7_545 7_556
Ge2 Pr1 Mn 90.366(14) 7 7_556
Mn Pr1 Mn 114.171(15) 1_554 7_556
In Pr1 Mn 94.420(10) 3 7_556
In Pr1 Mn 148.459(15) 3_545 7_556
Ge1 Pr1 Mn 100.723(16) 7_556 7_546
Ge1 Pr1 Mn 46.139(15) 7_546 7_546
Ge2 Pr1 Mn 45.506(12) . 7_546
Ge2 Pr1 Mn 90.366(14) 7_545 7_546
Ge2 Pr1 Mn 149.104(18) 7 7_546
Mn Pr1 Mn 114.171(15) 1_554 7_546
In Pr1 Mn 148.459(15) 3 7_546
In Pr1 Mn 94.420(10) 3_545 7_546
Mn Pr1 Mn 76.057(17) 7_556 7_546
Ge1 Pr1 Pr2 111.743(12) 7_556 5_655
Ge1 Pr1 Pr2 111.743(12) 7_546 5_655
Ge2 Pr1 Pr2 148.255(14) . 5_655
Ge2 Pr1 Pr2 54.228(11) 7_545 5_655
Ge2 Pr1 Pr2 54.228(10) 7 5_655
Mn Pr1 Pr2 54.096(15) 1_554 5_655
In Pr1 Pr2 56.800(5) 3 5_655
In Pr1 Pr2 56.800(5) 3_545 5_655
Mn Pr1 Pr2 141.738(9) 7_556 5_655
Mn Pr1 Pr2 141.738(9) 7_546 5_655
Ge1 Pr1 Pr1 143.508(16) 7_556 7_545
Ge1 Pr1 Pr1 88.756(10) 7_546 7_545
Ge2 Pr1 Pr1 53.628(10) . 7_545
Ge2 Pr1 Pr1 52.251(11) 7_545 7_545
Ge2 Pr1 Pr1 100.826(14) 7 7_545
Mn Pr1 Pr1 58.976(12) 1_554 7_545
In Pr1 Pr1 156.022(12) 3 7_545
In Pr1 Pr1 100.692(6) 3_545 7_545
Mn Pr1 Pr1 98.175(15) 7_556 7_545
Mn Pr1 Pr1 55.195(14) 7_546 7_545
Pr2 Pr1 Pr1 102.107(10) 5_655 7_545
Ge1 Pr2 Ge1 89.259(17) 3 3_545
Ge1 Pr2 Ge2 83.233(12) 3 3
Ge1 Pr2 Ge2 147.890(17) 3_545 3
Ge1 Pr2 Ge2 147.890(17) 3 3_545
Ge1 Pr2 Ge2 83.233(12) 3_545 3_545
Ge2 Pr2 Ge2 86.740(16) 3 3_545
Ge1 Pr2 Ge1 106.861(11) 3 7_546
Ge1 Pr2 Ge1 48.090(18) 3_545 7_546
Ge2 Pr2 Ge1 162.896(17) 3 7_546
Ge2 Pr2 Ge1 91.107(12) 3_545 7_546
Ge1 Pr2 Ge1 48.090(18) 3 7_556
Ge1 Pr2 Ge1 106.861(10) 3_545 7_556
Ge2 Pr2 Ge1 91.107(12) 3 7_556
Ge2 Pr2 Ge1 162.896(17) 3_545 7_556
Ge1 Pr2 Ge1 85.975(15) 7_546 7_556
Ge1 Pr2 Mn 105.850(15) 3 5_656
Ge1 Pr2 Mn 105.850(15) 3_545 5_656
Ge2 Pr2 Mn 47.713(11) 3 5_656
Ge2 Pr2 Mn 47.713(11) 3_545 5_656
Ge1 Pr2 Mn 136.997(8) 7_546 5_656
Ge1 Pr2 Mn 136.997(8) 7_556 5_656
Ge1 Pr2 Mn 48.273(16) 3 3
Ge1 Pr2 Mn 105.314(16) 3_545 3
Ge2 Pr2 Mn 48.076(17) 3 3
Ge2 Pr2 Mn 103.924(17) 3_545 3
Ge1 Pr2 Mn 148.188(19) 7_546 3
Ge1 Pr2 Mn 86.988(14) 7_556 3
Mn Pr2 Mn 57.775(18) 5_656 3
Ge1 Pr2 Mn 105.314(16) 3 3_545
Ge1 Pr2 Mn 48.273(16) 3_545 3_545
Ge2 Pr2 Mn 103.924(17) 3 3_545
Ge2 Pr2 Mn 48.076(17) 3_545 3_545
Ge1 Pr2 Mn 86.988(14) 7_546 3_545
Ge1 Pr2 Mn 148.188(19) 7_556 3_545
Mn Pr2 Mn 57.775(18) 5_656 3_545
Mn Pr2 Mn 82.86(2) 3 3_545
Ge1 Pr2 In 152.581(13) 3 3_545
Ge1 Pr2 In 89.634(9) 3_545 3_545
Ge2 Pr2 In 110.919(12) 3 3_545
Ge2 Pr2 In 58.877(11) 3_545 3_545
Ge1 Pr2 In 54.331(10) 7_546 3_545
Ge1 Pr2 In 106.536(12) 7_556 3_545
Mn Pr2 In 100.794(13) 5_656 3_545
Mn Pr2 In 156.256(17) 3 3_545
Mn Pr2 In 94.202(11) 3_545 3_545
Ge1 Pr2 In 89.634(9) 3 3
Ge1 Pr2 In 152.581(13) 3_545 3
Ge2 Pr2 In 58.878(11) 3 3
Ge2 Pr2 In 110.919(12) 3_545 3
Ge1 Pr2 In 106.536(12) 7_546 3
Ge1 Pr2 In 54.331(10) 7_556 3
Mn Pr2 In 100.794(13) 5_656 3
Mn Pr2 In 94.202(11) 3 3
Mn Pr2 In 156.256(17) 3_545 3
In Pr2 In 79.035(8) 3_545 3
Ge1 Pr2 Pr1 134.546(9) 3 5_655
Ge1 Pr2 Pr1 134.546(9) 3_545 5_655
Ge2 Pr2 Pr1 53.708(10) 3 5_655
Ge2 Pr2 Pr1 53.708(10) 3_545 5_655
Ge1 Pr2 Pr1 112.123(12) 7_546 5_655
Ge1 Pr2 Pr1 112.123(12) 7_556 5_655
Mn Pr2 Pr1 57.729(16) 5_656 5_655
Mn Pr2 Pr1 99.262(16) 3 5_655
Mn Pr2 Pr1 99.262(16) 3_545 5_655
In Pr2 Pr1 57.808(6) 3_545 5_655
In Pr2 Pr1 57.808(6) 3 5_655
Ge2 Mn Ge2 114.06(4) 7_556 7_546
Ge2 Mn Ge1 112.72(2) 7_556 .
Ge2 Mn Ge1 112.72(2) 7_546 .
Ge2 Mn Ge2 105.73(2) 7_556 .
Ge2 Mn Ge2 105.73(2) 7_546 .
Ge1 Mn Ge2 104.90(3) . .
Ge2 Mn Mn 124.15(4) 7_556 7_546
Ge2 Mn Mn 53.429(17) 7_546 7_546
Ge1 Mn Mn 122.14(3) . 7_546
Ge2 Mn Mn 52.30(2) . 7_546
Ge2 Mn Mn 53.429(17) 7_556 7_556
Ge2 Mn Mn 124.15(4) 7_546 7_556
Ge1 Mn Mn 122.14(3) . 7_556
Ge2 Mn Mn 52.30(2) . 7_556
Mn Mn Mn 87.21(4) 7_546 7_556
Ge2 Mn Pr2 64.660(19) 7_556 5_656
Ge2 Mn Pr2 64.660(19) 7_546 5_656
Ge1 Mn Pr2 173.37(3) . 5_656
Ge2 Mn Pr2 81.73(2) . 5_656
Mn Mn Pr2 61.85(2) 7_546 5_656
Mn Mn Pr2 61.85(2) 7_556 5_656
Ge2 Mn Pr2 163.85(3) 7_556 3_445
Ge2 Mn Pr2 81.390(13) 7_546 3_445
Ge1 Mn Pr2 62.042(17) . 3_445
Ge2 Mn Pr2 63.580(17) . 3_445
Mn Mn Pr2 60.374(19) 7_546 3_445
Mn Mn Pr2 114.73(4) 7_556 3_445
Pr2 Mn Pr2 122.225(18) 5_656 3_445
Ge2 Mn Pr2 81.390(13) 7_556 3_455
Ge2 Mn Pr2 163.85(3) 7_546 3_455
Ge1 Mn Pr2 62.042(17) . 3_455
Ge2 Mn Pr2 63.581(17) . 3_455
Mn Mn Pr2 114.73(4) 7_546 3_455
Mn Mn Pr2 60.37(2) 7_556 3_455
Pr2 Mn Pr2 122.225(18) 5_656 3_455
Pr2 Mn Pr2 82.86(2) 3_445 3_455
Ge2 Mn Pr1 61.888(19) 7_556 1_556
Ge2 Mn Pr1 61.888(19) 7_546 1_556
Ge1 Mn Pr1 105.19(3) . 1_556
Ge2 Mn Pr1 149.91(3) . 1_556
Mn Mn Pr1 109.55(3) 7_546 1_556
Mn Mn Pr1 109.55(3) 7_556 1_556
Pr2 Mn Pr1 68.175(17) 5_656 1_556
Pr2 Mn Pr1 133.437(14) 3_445 1_556
Pr2 Mn Pr1 133.437(14) 3_455 1_556
Ge2 Mn Pr1 58.229(16) 7_556 7_556
Ge2 Mn Pr1 120.47(3) 7_546 7_556
Ge1 Mn Pr1 57.177(16) . 7_556
Ge2 Mn Pr1 133.763(18) . 7_556
Mn Mn Pr1 173.73(3) 7_546 7_556
Mn Mn Pr1 98.295(13) 7_556 7_556
Pr2 Mn Pr1 118.192(19) 5_656 7_556
Pr2 Mn Pr1 119.21(2) 3_445 7_556
Pr2 Mn Pr1 70.893(12) 3_455 7_556
Pr1 Mn Pr1 65.827(15) 1_556 7_556
Ge2 Mn Pr1 120.47(3) 7_556 7_546
Ge2 Mn Pr1 58.229(16) 7_546 7_546
Ge1 Mn Pr1 57.177(16) . 7_546
Ge2 Mn Pr1 133.763(18) . 7_546
Mn Mn Pr1 98.295(13) 7_546 7_546
Mn Mn Pr1 173.73(3) 7_556 7_546
Pr2 Mn Pr1 118.192(19) 5_656 7_546
Pr2 Mn Pr1 70.893(12) 3_445 7_546
Pr2 Mn Pr1 119.21(2) 3_455 7_546
Pr1 Mn Pr1 65.828(15) 1_556 7_546
Pr1 Mn Pr1 76.058(17) 7_556 7_546
Ge1 In Ge1 180.000(17) 5_556 1_554
Ge1 In Pr2 121.016(9) 5_556 7_545
Ge1 In Pr2 58.984(9) 1_554 7_545
Ge1 In Pr2 58.984(9) 5_556 3_455
Ge1 In Pr2 121.016(9) 1_554 3_455
Pr2 In Pr2 180.000(7) 7_545 3_455
Ge1 In Pr2 121.016(9) 5_556 7
Ge1 In Pr2 58.984(9) 1_554 7
Pr2 In Pr2 79.034(8) 7_545 7
Pr2 In Pr2 100.966(8) 3_455 7
Ge1 In Pr2 58.984(9) 5_556 3_445
Ge1 In Pr2 121.016(9) 1_554 3_445
Pr2 In Pr2 100.966(8) 7_545 3_445
Pr2 In Pr2 79.034(8) 3_455 3_445
Pr2 In Pr2 180.000(9) 7 3_445
Ge1 In Pr1 55.642(8) 5_556 3_445
Ge1 In Pr1 124.358(8) 1_554 3_445
Pr2 In Pr1 65.393(7) 7_545 3_445
Pr2 In Pr1 114.607(7) 3_455 3_445
Pr2 In Pr1 112.600(7) 7 3_445
Pr2 In Pr1 67.400(7) 3_445 3_445
Ge1 In Pr1 124.358(8) 5_556 7
Ge1 In Pr1 55.642(8) 1_554 7
Pr2 In Pr1 114.607(7) 7_545 7
Pr2 In Pr1 65.393(7) 3_455 7
Pr2 In Pr1 67.400(7) 7 7
Pr2 In Pr1 112.600(7) 3_445 7
Pr1 In Pr1 180.000(6) 3_445 7
Ge1 In Pr1 124.358(8) 5_556 7_545
Ge1 In Pr1 55.642(8) 1_554 7_545
Pr2 In Pr1 67.400(7) 7_545 7_545
Pr2 In Pr1 112.600(7) 3_455 7_545
Pr2 In Pr1 114.607(7) 7 7_545
Pr2 In Pr1 65.393(7) 3_445 7_545
Pr1 In Pr1 102.023(7) 3_445 7_545
Pr1 In Pr1 77.977(7) 7 7_545
Ge1 In Pr1 55.642(8) 5_556 3_455
Ge1 In Pr1 124.358(8) 1_554 3_455
Pr2 In Pr1 112.600(7) 7_545 3_455
Pr2 In Pr1 67.400(7) 3_455 3_455
Pr2 In Pr1 65.393(7) 7 3_455
Pr2 In Pr1 114.607(7) 3_445 3_455
Pr1 In Pr1 77.977(7) 3_445 3_455
Pr1 In Pr1 102.023(7) 7 3_455
Pr1 In Pr1 180.000(6) 7_545 3_455
Ge1 Ge1 Mn 118.84(4) 5_556 .
Ge1 Ge1 In 110.48(3) 5_556 1_556
Mn Ge1 In 130.67(3) . 1_556
Ge1 Ge1 Pr1 133.697(9) 5_556 7_556
Mn Ge1 Pr1 76.684(17) . 7_556
In Ge1 Pr1 69.398(12) 1_556 7_556
Ge1 Ge1 Pr1 133.697(9) 5_556 7_546
Mn Ge1 Pr1 76.684(17) . 7_546
In Ge1 Pr1 69.398(12) 1_556 7_546
Pr1 Ge1 Pr1 91.023(16) 7_556 7_546
Ge1 Ge1 Pr2 67.872(17) 5_556 3_445
Mn Ge1 Pr2 69.685(17) . 3_445
In Ge1 Pr2 134.223(9) 1_556 3_445
Pr1 Ge1 Pr2 146.34(2) 7_556 3_445
Pr1 Ge1 Pr2 80.213(9) 7_546 3_445
Ge1 Ge1 Pr2 67.872(17) 5_556 3_455
Mn Ge1 Pr2 69.685(17) . 3_455
In Ge1 Pr2 134.223(9) 1_556 3_455
Pr1 Ge1 Pr2 80.213(9) 7_556 3_455
Pr1 Ge1 Pr2 146.34(2) 7_546 3_455
Pr2 Ge1 Pr2 89.259(16) 3_445 3_455
Ge1 Ge1 Pr2 64.037(16) 5_556 7_546
Mn Ge1 Pr2 136.429(9) . 7_546
In Ge1 Pr2 66.686(11) 1_556 7_546
Pr1 Ge1 Pr2 136.05(2) 7_556 7_546
Pr1 Ge1 Pr2 75.353(9) 7_546 7_546
Pr2 Ge1 Pr2 73.139(10) 3_445 7_546
Pr2 Ge1 Pr2 131.910(18) 3_455 7_546
Ge1 Ge1 Pr2 64.037(16) 5_556 7_556
Mn Ge1 Pr2 136.429(9) . 7_556
In Ge1 Pr2 66.686(11) 1_556 7_556
Pr1 Ge1 Pr2 75.353(9) 7_556 7_556
Pr1 Ge1 Pr2 136.05(2) 7_546 7_556
Pr2 Ge1 Pr2 131.910(18) 3_445 7_556
Pr2 Ge1 Pr2 73.139(11) 3_455 7_556
Pr2 Ge1 Pr2 85.976(15) 7_546 7_556
Mn Ge2 Mn 114.06(4) 7_556 7_546
Mn Ge2 Mn 74.27(2) 7_556 .
Mn Ge2 Mn 74.27(2) 7_546 .
Mn Ge2 Pr1 76.27(2) 7_556 .
Mn Ge2 Pr1 76.27(2) 7_546 .
Mn Ge2 Pr1 124.25(3) . .
Mn Ge2 Pr1 147.40(3) 7_556 7_545
Mn Ge2 Pr1 71.495(18) 7_546 7_545
Mn Ge2 Pr1 134.976(10) . 7_545
Pr1 Ge2 Pr1 74.121(13) . 7_545
Mn Ge2 Pr1 71.495(18) 7_556 7
Mn Ge2 Pr1 147.40(3) 7_546 7
Mn Ge2 Pr1 134.976(10) . 7
Pr1 Ge2 Pr1 74.121(13) . 7
Pr1 Ge2 Pr1 87.460(17) 7_545 7
Mn Ge2 Pr2 140.49(3) 7_556 3_445
Mn Ge2 Pr2 67.626(17) 7_546 3_445
Mn Ge2 Pr2 68.344(16) . 3_445
Pr1 Ge2 Pr2 136.501(8) . 3_445
Pr1 Ge2 Pr2 72.064(10) 7_545 3_445
Pr1 Ge2 Pr2 129.90(2) 7 3_445
Mn Ge2 Pr2 67.626(17) 7_556 3_455
Mn Ge2 Pr2 140.49(3) 7_546 3_455
Mn Ge2 Pr2 68.343(16) . 3_455
Pr1 Ge2 Pr2 136.501(8) . 3_455
Pr1 Ge2 Pr2 129.90(2) 7_545 3_455
Pr1 Ge2 Pr2 72.064(10) 7 3_455
Pr2 Ge2 Pr2 86.739(16) 3_445 3_455

loop_
_geom_bond_atom_site_label_1
_geom_bond_atom_site_label_2
_geom_bond_distance
_geom_bond_site_symmetry_2
Pr1 Ge1 3.0467(4) 7_556
Pr1 Ge1 3.0467(4) 7_546
Pr1 Ge2 3.0877(6) .
Pr1 Ge2 3.1442(5) 7_545
Pr1 Ge2 3.1442(5) 7
Pr1 Mn 3.3805(9) 1_554
Pr1 In 3.4546(3) 3
Pr1 In 3.4546(3) 3_545
Pr1 Mn 3.5281(7) 7_556
Pr1 Mn 3.5281(7) 7_546
Pr1 Pr2 3.7114(5) 5_655
Pr1 Pr1 3.7560(5) 7_545
Pr2 Ge1 3.0939(5) 3
Pr2 Ge1 3.0939(4) 3_545
Pr2 Ge2 3.1651(5) 3
Pr2 Ge2 3.1651(5) 3_545
Pr2 Ge1 3.1877(5) 7_546
Pr2 Ge1 3.1877(5) 7_556
Pr2 Mn 3.2384(8) 5_656
Pr2 Mn 3.2848(6) 3
Pr2 Mn 3.2848(6) 3_545
Pr2 In 3.4158(3) 3_545
Pr2 In 3.4158(3) 3
Pr2 Pr1 3.7114(4) 5_655
Mn Ge2 2.5908(5) 7_556
Mn Ge2 2.5908(5) 7_546
Mn Ge1 2.6141(9) .
Mn Ge2 2.6296(10) .
Mn Mn 3.1516(11) 7_546
Mn Mn 3.1516(11) 7_556
Mn Pr2 3.2384(8) 5_656
Mn Pr2 3.2848(6) 3_445
Mn Pr2 3.2848(6) 3_455
Mn Pr1 3.3805(9) 1_556
Mn Pr1 3.5281(7) 7_556
Mn Pr1 3.5281(7) 7_546
In Ge1 3.0217(6) 5_556
In Ge1 3.0217(6) 1_554
In Pr2 3.4158(3) 7_545
In Pr2 3.4158(3) 3_455
In Pr2 3.4158(3) 7
In Pr2 3.4158(3) 3_445
In Pr1 3.4546(3) 3_445
In Pr1 3.4546(3) 7
In Pr1 3.4546(3) 7_545
In Pr1 3.4546(3) 3_455
Ge1 Ge1 2.5609(10) 5_556
Ge1 In 3.0217(6) 1_556
Ge1 Pr1 3.0467(4) 7_556
Ge1 Pr1 3.0467(4) 7_546
Ge1 Pr2 3.0939(5) 3_445
Ge1 Pr2 3.0939(4) 3_455
Ge1 Pr2 3.1877(5) 7_546
Ge1 Pr2 3.1877(5) 7_556
Ge2 Mn 2.5907(5) 7_556
Ge2 Mn 2.5907(5) 7_546
Ge2 Pr1 3.1443(5) 7_545
Ge2 Pr1 3.1443(5) 7
Ge2 Pr2 3.1651(5) 3_445
Ge2 Pr2 3.1651(5) 3_455
